data_7101833
loop_
_publ_author_name
'Rothenberger, Alexander'
'Shafaei-Fallah, Maryam'
'Shi, Weifeng'

_publ_section_title
;
 A recipe for new organometallic polymers and oligomers? Synthesis and
 structure of an oligo- and a polymeric arrangement of P-S anions.
;
_journal_issue 15
_journal_name_full 'Chemical communications (Cambridge, England)'
_journal_page_first 1499
_journal_page_last 1501
_journal_paper_doi 10.1039/b617177j
_journal_year 2007
_chemical_formula_sum 'C8 H19 Na2 O2 P S4'
_chemical_formula_weight 352.41
_chemical_name_systematic
;
?
;
_space_group_IT_number 2
_symmetry_cell_setting triclinic
_symmetry_space_group_name_Hall '-P 1'
_symmetry_space_group_name_H-M 'P -1'
_atom_sites_solution_hydrogens geom
_atom_sites_solution_primary direct
_atom_sites_solution_secondary difmap
_audit_creation_method SHELXL-97
_cell_angle_alpha 89.670(4)
_cell_angle_beta 82.780(4)
_cell_angle_gamma 83.450(5)
_cell_formula_units_Z 4
_cell_length_a 10.8600(6)
_cell_length_b 11.8116(7)
_cell_length_c 13.6914(7)
_cell_measurement_reflns_used 20653
_cell_measurement_temperature 100(2)
_cell_measurement_theta_max 54.22
_cell_measurement_theta_min 3.03
_cell_volume 1730.89(17)
_computing_cell_refinement 'stoe x-area'
_computing_data_collection 'stoe x-area'
_computing_data_reduction 'stoe x-area'
_computing_molecular_graphics 'SHELXL-97 (Sheldrick, 1997)'
_computing_publication_material 'SHELXL-97 (Sheldrick, 1997)'
_computing_structure_refinement 'SHELXL-97 (Sheldrick, 1997)'
_computing_structure_solution 'SHELXS-97 (Sheldrick, 1990)'
_diffrn_ambient_temperature 100(2)
_diffrn_detector_area_resol_mean 6.67
_diffrn_measured_fraction_theta_full 0.938
_diffrn_measured_fraction_theta_max 0.928
_diffrn_measurement_device_type 'stoe ipds 2'
_diffrn_measurement_method rotation
_diffrn_radiation_monochromator graphite
_diffrn_radiation_source 'fine-focus sealed tube'
_diffrn_radiation_type MoK\a
_diffrn_radiation_wavelength 0.71073
_diffrn_reflns_av_R_equivalents 0.0303
_diffrn_reflns_av_sigmaI/netI 0.0376
_diffrn_reflns_limit_h_max 13
_diffrn_reflns_limit_h_min -13
_diffrn_reflns_limit_k_max 13
_diffrn_reflns_limit_k_min -15
_diffrn_reflns_limit_l_max 17
_diffrn_reflns_limit_l_min -17
_diffrn_reflns_number 13736
_diffrn_reflns_theta_full 25.00
_diffrn_reflns_theta_max 27.00
_diffrn_reflns_theta_min 1.50
_exptl_absorpt_coefficient_mu 0.679
_exptl_absorpt_correction_type none
_exptl_crystal_colour colorless
_exptl_crystal_density_diffrn 1.352
_exptl_crystal_density_method 'not measured'
_exptl_crystal_description block
_exptl_crystal_F_000 736
_exptl_crystal_size_max 0.33
_exptl_crystal_size_mid 0.18
_exptl_crystal_size_min 0.14
_refine_diff_density_max 0.540
_refine_diff_density_min -0.318
_refine_diff_density_rms 0.051
_refine_ls_extinction_method none
_refine_ls_goodness_of_fit_ref 0.950
_refine_ls_hydrogen_treatment constr
_refine_ls_matrix_type full
_refine_ls_number_parameters 317
_refine_ls_number_reflns 7000
_refine_ls_number_restraints 0
_refine_ls_restrained_S_all 0.950
_refine_ls_R_factor_all 0.0343
_refine_ls_R_factor_gt 0.0235
_refine_ls_shift/su_max 0.002
_refine_ls_shift/su_mean 0.000
_refine_ls_structure_factor_coef Fsqd
_refine_ls_weighting_details 'calc w=1/[\s^2^(Fo^2^)+(0.0292P)^2^+0.0000P] where P=(Fo^2^+2Fc^2^)/3'
_refine_ls_weighting_scheme calc
_refine_ls_wR_factor_gt 0.0527
_refine_ls_wR_factor_ref 0.0549
_reflns_number_gt 5635
_reflns_number_total 7000
_reflns_threshold_expression >2sigma(I)
_cod_data_source_file b617177j.txt
_cod_data_source_block 2
_cod_original_sg_symbol_H-M P-1
_cod_database_code 7101833

loop_
_symmetry_equiv_pos_as_xyz
'x, y, z'
'-x, -y, -z'

loop_
_atom_site_label
_atom_site_type_symbol
_atom_site_fract_x
_atom_site_fract_y
_atom_site_fract_z
_atom_site_U_iso_or_equiv
_atom_site_adp_type
_atom_site_occupancy
_atom_site_symmetry_multiplicity
_atom_site_calc_flag
_atom_site_refinement_flags
Na1 Na 0.63806(6) 0.90220(5) 0.52014(5) 0.01882(14) Uani 1 1 d .
Na2 Na 0.51507(6) 0.77321(5) 0.21411(5) 0.02325(15) Uani 1 1 d .
Na3 Na 0.48993(6) 1.27668(5) 0.28400(5) 0.02299(15) Uani 1 1 d .
Na4 Na 0.35782(6) 0.43372(5) -0.02206(5) 0.01820(13) Uani 1 1 d .
S1 S 0.69873(4) 0.85689(3) 0.31281(3) 0.01950(9) Uani 1 1 d .
S2 S 0.62550(4) 1.11470(3) 0.41594(3) 0.01756(8) Uani 1 1 d .
S3 S 0.43046(4) 1.01415(3) 0.27453(3) 0.01923(9) Uani 1 1 d .
S4 S 0.67295(4) 1.09536(3) 0.16721(3) 0.01715(8) Uani 1 1 d .
S5 S 0.57098(4) 0.50030(3) 0.22662(3) 0.01824(8) Uani 1 1 d .
S6 S 0.38071(4) 0.64086(3) 0.07988(3) 0.01667(8) Uani 1 1 d .
S7 S 0.30485(4) 0.39840(3) 0.18464(3) 0.01849(8) Uani 1 1 d .
S8 S 0.32554(4) 0.63207(3) 0.32799(3) 0.01646(8) Uani 1 1 d .
P1 P 0.60974(4) 1.01365(3) 0.30067(3) 0.01496(8) Uani 1 1 d .
P2 P 0.39302(4) 0.53700(3) 0.19671(3) 0.01429(8) Uani 1 1 d .
O1 O 0.65025(11) 0.69823(9) 0.55595(9) 0.0191(2) Uani 1 1 d .
O2 O 0.84057(11) 0.84305(9) 0.55682(9) 0.0197(2) Uani 1 1 d .
O3 O 0.34469(10) 0.23029(9) -0.05300(9) 0.0183(2) Uani 1 1 d .
O4 O 0.15571(11) 0.41641(9) -0.05899(9) 0.0202(2) Uani 1 1 d .
C1 C 0.83682(15) 1.12965(14) 0.16305(13) 0.0212(3) Uani 1 1 d .
C2 C 0.92394(16) 1.02787(14) 0.19139(15) 0.0254(4) Uani 1 1 d .
H2A H 1.0102 1.0468 0.1823 0.038 Uiso 1 1 calc R
H2B H 0.9173 0.9623 0.1496 0.038 Uiso 1 1 calc R
H2C H 0.9004 1.0090 0.2605 0.038 Uiso 1 1 calc R
C3 C 0.84182(17) 1.23203(14) 0.22982(15) 0.0266(4) Uani 1 1 d .
H3A H 0.9273 1.2528 0.2232 0.040 Uiso 1 1 calc R
H3B H 0.8161 1.2122 0.2984 0.040 Uiso 1 1 calc R
H3C H 0.7852 1.2967 0.2107 0.040 Uiso 1 1 calc R
C4 C 0.87048(17) 1.15942(18) 0.05505(15) 0.0322(4) Uani 1 1 d .
H4A H 0.9553 1.1819 0.0451 0.048 Uiso 1 1 calc R
H4B H 0.8113 1.2227 0.0370 0.048 Uiso 1 1 calc R
H4C H 0.8665 1.0928 0.0137 0.048 Uiso 1 1 calc R
C5 C 0.16261(15) 0.70103(13) 0.32740(13) 0.0213(3) Uani 1 1 d .
C6 C 0.07529(17) 0.61787(16) 0.30126(18) 0.0359(5) Uani 1 1 d .
H6A H -0.0105 0.6559 0.3080 0.054 Uiso 1 1 calc R
H6B H 0.0797 0.5526 0.3457 0.054 Uiso 1 1 calc R
H6C H 0.1001 0.5913 0.2332 0.054 Uiso 1 1 calc R
C7 C 0.15972(19) 0.80211(16) 0.25817(17) 0.0345(4) Uani 1 1 d .
H7A H 0.0746 0.8413 0.2632 0.052 Uiso 1 1 calc R
H7B H 0.1863 0.7752 0.1904 0.052 Uiso 1 1 calc R
H7C H 0.2165 0.8550 0.2763 0.052 Uiso 1 1 calc R
C8 C 0.12746(18) 0.74168(18) 0.43350(15) 0.0342(4) Uani 1 1 d .
H8A H 0.0437 0.7840 0.4409 0.051 Uiso 1 1 calc R
H8B H 0.1879 0.7915 0.4506 0.051 Uiso 1 1 calc R
H8C H 0.1281 0.6758 0.4773 0.051 Uiso 1 1 calc R
C9 C 0.58887(18) 0.62926(14) 0.49484(14) 0.0275(4) Uani 1 1 d .
H9A H 0.5963 0.5504 0.5180 0.041 Uiso 1 1 calc R
H9B H 0.6283 0.6315 0.4265 0.041 Uiso 1 1 calc R
H9C H 0.5004 0.6589 0.4985 0.041 Uiso 1 1 calc R
C10 C 0.78027(16) 0.65675(13) 0.55115(14) 0.0231(4) Uani 1 1 d .
H10A H 0.8190 0.6515 0.4817 0.028 Uiso 1 1 calc R
H10B H 0.7899 0.5797 0.5801 0.028 Uiso 1 1 calc R
C11 C 0.84372(16) 0.73712(14) 0.60719(14) 0.0228(4) Uani 1 1 d .
H11A H 0.8001 0.7483 0.6750 0.027 Uiso 1 1 calc R
H11B H 0.9313 0.7053 0.6112 0.027 Uiso 1 1 calc R
C12 C 0.90174(17) 0.92316(15) 0.60540(15) 0.0294(4) Uani 1 1 d .
H12A H 0.9899 0.8940 0.6054 0.044 Uiso 1 1 calc R
H12B H 0.8617 0.9344 0.6734 0.044 Uiso 1 1 calc R
H12C H 0.8955 0.9960 0.5707 0.044 Uiso 1 1 calc R
C13 C 0.40855(17) 0.14901(14) 0.00707(14) 0.0247(4) Uani 1 1 d .
H13A H 0.3966 0.0717 -0.0125 0.037 Uiso 1 1 calc R
H13B H 0.3747 0.1622 0.0764 0.037 Uiso 1 1 calc R
H13C H 0.4979 0.1577 -0.0017 0.037 Uiso 1 1 calc R
C14 C 0.21399(15) 0.21791(13) -0.04154(14) 0.0224(4) Uani 1 1 d .
H14A H 0.1795 0.2258 0.0289 0.027 Uiso 1 1 calc R
H14B H 0.2013 0.1413 -0.0646 0.027 Uiso 1 1 calc R
C15 C 0.14748(16) 0.30765(13) -0.10031(14) 0.0213(3) Uani 1 1 d .
H15A H 0.1864 0.3041 -0.1698 0.026 Uiso 1 1 calc R
H15B H 0.0588 0.2947 -0.0986 0.026 Uiso 1 1 calc R
C16 C 0.09322(17) 0.50590(14) -0.11042(15) 0.0269(4) Uani 1 1 d .
H16A H 0.0040 0.4970 -0.1048 0.040 Uiso 1 1 calc R
H16B H 0.1284 0.5029 -0.1800 0.040 Uiso 1 1 calc R
H16C H 0.1042 0.5794 -0.0819 0.040 Uiso 1 1 calc R

loop_
_atom_site_aniso_label
_atom_site_aniso_U_11
_atom_site_aniso_U_22
_atom_site_aniso_U_33
_atom_site_aniso_U_23
_atom_site_aniso_U_13
_atom_site_aniso_U_12
Na1 0.0209(3) 0.0183(3) 0.0168(4) 0.0018(2) -0.0014(3) -0.0014(2)
Na2 0.0267(3) 0.0217(3) 0.0222(4) -0.0042(3) -0.0006(3) -0.0091(3)
Na3 0.0263(3) 0.0182(3) 0.0231(4) 0.0039(2) -0.0008(3) 0.0006(2)
Na4 0.0196(3) 0.0194(3) 0.0164(3) -0.0021(2) -0.0015(3) -0.0060(2)
S1 0.0266(2) 0.01463(17) 0.0168(2) -0.00041(14) -0.00307(18) -0.00020(14)
S2 0.02231(19) 0.01515(17) 0.0158(2) -0.00145(13) -0.00358(17) -0.00330(14)
S3 0.01794(18) 0.02191(19) 0.0185(2) -0.00138(15) -0.00213(17) -0.00518(14)
S4 0.01684(17) 0.01941(18) 0.0154(2) 0.00309(14) -0.00236(17) -0.00288(13)
S5 0.01689(18) 0.01955(18) 0.0180(2) 0.00113(14) -0.00244(17) -0.00046(13)
S6 0.02006(18) 0.01541(17) 0.0150(2) 0.00178(13) -0.00278(17) -0.00345(13)
S7 0.0252(2) 0.01537(17) 0.0158(2) -0.00011(13) -0.00166(18) -0.00698(14)
S8 0.01724(18) 0.01742(17) 0.0146(2) -0.00286(13) -0.00147(16) -0.00186(13)
P1 0.01797(19) 0.01359(17) 0.0134(2) 0.00009(14) -0.00197(17) -0.00235(14)
P2 0.01653(18) 0.01323(17) 0.0132(2) -0.00002(14) -0.00163(17) -0.00257(13)
O1 0.0215(6) 0.0176(5) 0.0192(6) -0.0012(4) -0.0050(5) -0.0038(4)
O2 0.0214(6) 0.0185(5) 0.0200(7) 0.0001(4) -0.0031(5) -0.0045(4)
O3 0.0184(5) 0.0187(5) 0.0187(6) 0.0019(4) -0.0036(5) -0.0045(4)
O4 0.0207(6) 0.0178(5) 0.0227(7) -0.0024(4) -0.0045(5) -0.0029(4)
C1 0.0162(7) 0.0236(8) 0.0238(10) 0.0039(6) -0.0016(7) -0.0044(6)
C2 0.0191(8) 0.0251(8) 0.0328(11) -0.0009(7) -0.0069(8) -0.0020(6)
C3 0.0229(8) 0.0210(8) 0.0369(12) 0.0017(7) -0.0033(8) -0.0077(6)
C4 0.0229(9) 0.0457(11) 0.0284(12) 0.0098(8) 0.0009(9) -0.0103(8)
C5 0.0175(7) 0.0211(8) 0.0245(10) -0.0029(6) -0.0026(7) 0.0013(6)
C6 0.0212(9) 0.0295(9) 0.0591(15) -0.0080(9) -0.0147(10) -0.0004(7)
C7 0.0300(10) 0.0297(10) 0.0378(13) 0.0052(8) 0.0046(9) 0.0118(7)
C8 0.0255(9) 0.0464(11) 0.0270(12) -0.0084(8) 0.0023(9) 0.0069(8)
C9 0.0369(10) 0.0209(8) 0.0278(10) -0.0030(7) -0.0118(9) -0.0078(7)
C10 0.0218(8) 0.0168(7) 0.0290(10) 0.0016(6) 0.0018(8) -0.0001(6)
C11 0.0203(8) 0.0257(8) 0.0226(10) 0.0068(7) -0.0027(8) -0.0040(6)
C12 0.0258(9) 0.0297(9) 0.0337(11) -0.0090(8) -0.0026(9) -0.0087(7)
C13 0.0292(9) 0.0190(8) 0.0275(10) 0.0039(6) -0.0096(8) -0.0032(6)
C14 0.0203(8) 0.0200(8) 0.0279(10) 0.0011(6) -0.0026(8) -0.0071(6)
C15 0.0203(8) 0.0203(8) 0.0241(10) -0.0045(6) -0.0038(7) -0.0040(6)
C16 0.0279(9) 0.0230(8) 0.0299(11) 0.0030(7) -0.0056(9) -0.0014(7)

loop_
_atom_type_symbol
_atom_type_description
_atom_type_scat_dispersion_real
_atom_type_scat_dispersion_imag
_atom_type_scat_source
C C 0.0033 0.0016 'International Tables Vol C Tables 4.2.6.8 and 6.1.1.4'
H H 0.0000 0.0000 'International Tables Vol C Tables 4.2.6.8 and 6.1.1.4'
Na Na 0.0362 0.0249 'International Tables Vol C Tables 4.2.6.8 and 6.1.1.4'
P P 0.1023 0.0942 'International Tables Vol C Tables 4.2.6.8 and 6.1.1.4'
S S 0.1246 0.1234 'International Tables Vol C Tables 4.2.6.8 and 6.1.1.4'
O O 0.0106 0.0060 'International Tables Vol C Tables 4.2.6.8 and 6.1.1.4'

loop_
_geom_angle_atom_site_label_1
_geom_angle_atom_site_label_2
_geom_angle_atom_site_label_3
_geom_angle
_geom_angle_site_symmetry_1
_geom_angle_site_symmetry_3
O2 Na1 O1 72.35(4) . .
O2 Na1 S1 94.45(4) . .
O1 Na1 S1 91.41(4) . .
O2 Na1 S2 111.92(4) . .
O1 Na1 S2 161.84(4) . .
S1 Na1 S2 70.878(19) . .
O2 Na1 S2 143.29(4) . 2_676
O1 Na1 S2 80.81(3) . 2_676
S1 Na1 S2 111.07(2) . 2_676
S2 Na1 S2 101.44(2) . 2_676
O2 Na1 S3 89.06(4) . 2_676
O1 Na1 S3 97.26(4) . 2_676
S1 Na1 S3 171.28(3) . 2_676
S2 Na1 S3 100.41(2) . 2_676
S2 Na1 S3 69.693(19) 2_676 2_676
O2 Na1 P1 117.51(4) . .
O1 Na1 P1 124.64(4) . .
S1 Na1 P1 37.001(13) . .
S2 Na1 P1 37.296(13) . .
S2 Na1 P1 98.22(2) 2_676 .
S3 Na1 P1 134.65(2) 2_676 .
O2 Na1 Na3 90.11(4) . 2_676
O1 Na1 Na3 43.29(3) . 2_676
S1 Na1 Na3 130.05(2) . 2_676
S2 Na1 Na3 149.68(3) . 2_676
S2 Na1 Na3 53.333(17) 2_676 2_676
S3 Na1 Na3 57.788(18) 2_676 2_676
P1 Na1 Na3 146.69(2) . 2_676
O2 Na1 Na1 158.43(4) . 2_676
O1 Na1 Na1 128.22(4) . 2_676
S1 Na1 Na1 91.65(3) . 2_676
S2 Na1 Na1 51.164(17) . 2_676
S2 Na1 Na1 50.273(18) 2_676 2_676
S3 Na1 Na1 82.30(2) 2_676 2_676
P1 Na1 Na1 59.292(19) . 2_676
Na3 Na1 Na1 101.70(3) 2_676 2_676
O3 Na2 S1 91.04(3) 2_665 .
O3 Na2 S3 109.22(3) 2_665 .
S1 Na2 S3 71.066(18) . .
O3 Na2 S6 77.08(3) 2_665 .
S1 Na2 S6 163.82(3) . .
S3 Na2 S6 123.01(3) . .
O3 Na2 S8 139.87(3) 2_665 .
S1 Na2 S8 119.29(3) . .
S3 Na2 S8 105.46(3) . .
S6 Na2 S8 67.307(17) . .
O3 Na2 S5 89.84(3) 2_665 .
S1 Na2 S5 104.61(2) . .
S3 Na2 S5 160.29(3) . .
S6 Na2 S5 64.959(16) . .
S8 Na2 S5 59.031(16) . .
O3 Na2 P2 100.58(3) 2_665 .
S1 Na2 P2 138.26(3) . .
S3 Na2 P2 138.04(3) . .
S6 Na2 P2 37.336(12) . .
S8 Na2 P2 39.311(13) . .
S5 Na2 P2 36.493(12) . .
O3 Na2 P1 95.18(3) 2_665 .
S1 Na2 P1 36.141(13) . .
S3 Na2 P1 36.252(12) . .
S6 Na2 P1 154.26(3) . .
S8 Na2 P1 124.90(3) . .
S5 Na2 P1 140.32(2) . .
P2 Na2 P1 163.65(3) . .
O3 Na2 Na4 42.66(3) 2_665 2_665
S1 Na2 Na4 113.50(3) . 2_665
S3 Na2 Na4 149.36(3) . 2_665
S6 Na2 Na4 50.396(16) . 2_665
S8 Na2 Na4 98.27(2) . 2_665
S5 Na2 Na4 50.308(16) . 2_665
P2 Na2 Na4 59.451(16) . 2_665
P1 Na2 Na4 134.67(2) . 2_665
O1 Na3 S7 90.73(3) 2_676 1_565
O1 Na3 S5 108.00(3) 2_676 1_565
S7 Na3 S5 71.389(19) 1_565 1_565
O1 Na3 S2 77.99(3) 2_676 .
S7 Na3 S2 163.82(3) 1_565 .
S5 Na3 S2 122.95(2) 1_565 .
O1 Na3 S4 140.36(4) 2_676 .
S7 Na3 S4 117.70(3) 1_565 .
S5 Na3 S4 107.11(3) 1_565 .
S2 Na3 S4 67.738(17) . .
O1 Na3 S3 89.27(3) 2_676 .
S7 Na3 S3 103.98(2) 1_565 .
S5 Na3 S3 161.94(3) 1_565 .
S2 Na3 S3 64.781(16) . .
S4 Na3 S3 58.783(16) . .
O1 Na3 P1 100.93(3) 2_676 .
S7 Na3 P1 137.18(3) 1_565 .
S5 Na3 P1 139.16(3) 1_565 .
S2 Na3 P1 37.419(12) . .
S4 Na3 P1 39.429(13) . .
S3 Na3 P1 36.308(12) . .
O1 Na3 P2 94.72(3) 2_676 1_565
S7 Na3 P2 36.186(12) 1_565 1_565
S5 Na3 P2 36.356(12) 1_565 1_565
S2 Na3 P2 154.86(2) . 1_565
S4 Na3 P2 124.69(3) . 1_565
S3 Na3 P2 139.84(2) . 1_565
P1 Na3 P2 163.44(3) . 1_565
O1 Na3 Na1 42.08(3) 2_676 2_676
S7 Na3 Na1 113.14(2) 1_565 2_676
S5 Na3 Na1 147.50(3) 1_565 2_676
S2 Na3 Na1 50.901(17) . 2_676
S4 Na3 Na1 98.93(2) . 2_676
S3 Na3 Na1 50.550(16) . 2_676
P1 Na3 Na1 60.088(17) . 2_676
P2 Na3 Na1 133.81(2) 1_565 2_676
O4 Na4 O3 72.31(4) . .
O4 Na4 S7 96.10(4) . .
O3 Na4 S7 90.07(3) . .
O4 Na4 S6 114.35(4) . .
O3 Na4 S6 160.43(4) . .
S7 Na4 S6 71.242(19) . .
O4 Na4 S6 143.70(4) . 2_665
O3 Na4 S6 80.63(3) . 2_665
S7 Na4 S6 107.87(2) . 2_665
S6 Na4 S6 99.23(2) . 2_665
O4 Na4 S5 89.41(4) . 2_665
O3 Na4 S5 97.74(4) . 2_665
S7 Na4 S5 171.53(2) . 2_665
S6 Na4 S5 100.63(2) . 2_665
S6 Na4 S5 70.460(19) 2_665 2_665
O4 Na4 P2 118.98(4) . .
O3 Na4 P2 123.30(4) . .
S7 Na4 P2 36.925(13) . .
S6 Na4 P2 37.136(13) . .
S6 Na4 P2 95.943(19) 2_665 .
S5 Na4 P2 134.61(2) 2_665 .
O4 Na4 P2 123.74(4) . 2_665
O3 Na4 P2 96.94(3) . 2_665
S7 Na4 P2 139.84(2) . 2_665
S6 Na4 P2 93.98(2) . 2_665
S6 Na4 P2 36.033(13) 2_665 2_665
S5 Na4 P2 36.073(13) 2_665 2_665
P2 Na4 P2 112.852(19) . 2_665
O4 Na4 Na2 89.82(3) . 2_665
O3 Na4 Na2 43.75(3) . 2_665
S7 Na4 Na2 128.66(2) . 2_665
S6 Na4 Na2 148.38(3) . 2_665
S6 Na4 Na2 53.936(17) 2_665 2_665
S5 Na4 Na2 57.547(18) 2_665 2_665
P2 Na4 Na2 145.23(2) . 2_665
P2 Na4 Na2 54.656(16) 2_665 2_665
O4 Na4 Na4 160.20(4) . 2_665
O3 Na4 Na4 126.84(4) . 2_665
S7 Na4 Na4 89.41(2) . 2_665
S6 Na4 Na4 49.772(16) . 2_665
S6 Na4 Na4 49.460(17) 2_665 2_665
S5 Na4 Na4 83.30(2) 2_665 2_665
P2 Na4 Na4 57.744(18) . 2_665
P2 Na4 Na4 55.108(18) 2_665 2_665
Na2 Na4 Na4 101.55(3) 2_665 2_665
P1 S1 Na2 87.95(2) . .
P1 S1 Na1 83.45(2) . .
Na2 S1 Na1 117.39(2) . .
P1 S2 Na1 83.02(2) . .
P1 S2 Na1 87.22(2) . 2_676
Na1 S2 Na1 78.56(2) . 2_676
P1 S2 Na3 77.59(2) . .
Na1 S2 Na3 148.35(2) . .
Na1 S2 Na3 75.76(2) 2_676 .
P1 S3 Na1 85.90(2) . 2_676
P1 S3 Na2 83.23(2) . .
Na1 S3 Na2 125.53(2) 2_676 .
P1 S3 Na3 71.888(19) . .
Na1 S3 Na3 71.66(2) 2_676 .
Na2 S3 Na3 149.10(2) . .
C1 S4 P1 112.56(6) . .
C1 S4 Na3 111.00(6) . .
P1 S4 Na3 75.01(2) . .
P2 S5 Na4 85.28(2) . 2_665
P2 S5 Na3 83.88(2) . 1_545
Na4 S5 Na3 123.81(2) 2_665 1_545
P2 S5 Na2 72.447(19) . .
Na4 S5 Na2 72.15(2) 2_665 .
Na3 S5 Na2 150.68(2) 1_545 .
P2 S6 Na4 83.60(2) . .
P2 S6 Na4 86.68(2) . 2_665
Na4 S6 Na4 80.77(2) . 2_665
P2 S6 Na2 77.13(2) . .
Na4 S6 Na2 150.20(2) . .
Na4 S6 Na2 75.67(2) 2_665 .
P2 S7 Na3 87.66(2) . 1_545
P2 S7 Na4 84.35(2) . .
Na3 S7 Na4 118.82(2) 1_545 .
C5 S8 P2 112.40(6) . .
C5 S8 Na2 111.36(6) . .
P2 S8 Na2 74.91(2) . .
S1 P1 S2 111.85(2) . .
S1 P1 S3 113.56(2) . .
S2 P1 S3 112.33(3) . .
S1 P1 S4 112.73(3) . .
S2 P1 S4 109.07(2) . .
S3 P1 S4 96.33(2) . .
S1 P1 Na3 174.64(2) . .
S2 P1 Na3 64.993(19) . .
S3 P1 Na3 71.80(2) . .
S4 P1 Na3 65.559(19) . .
S1 P1 Na1 59.550(19) . .
S2 P1 Na1 59.688(18) . .
S3 P1 Na1 108.61(2) . .
S4 P1 Na1 154.96(2) . .
Na3 P1 Na1 119.66(2) . .
S1 P1 Na2 55.912(18) . .
S2 P1 Na2 149.22(3) . .
S3 P1 Na2 60.521(19) . .
S4 P1 Na2 101.61(2) . .
Na3 P1 Na2 129.07(2) . .
Na1 P1 Na2 92.849(19) . .
S7 P2 S6 111.98(2) . .
S7 P2 S5 113.44(2) . .
S6 P2 S5 112.39(3) . .
S7 P2 S8 112.56(3) . .
S6 P2 S8 109.00(2) . .
S5 P2 S8 96.48(2) . .
S7 P2 Na2 175.49(2) . .
S6 P2 Na2 65.531(19) . .
S5 P2 Na2 71.060(19) . .
S8 P2 Na2 65.777(19) . .
S7 P2 Na4 58.730(19) . .
S6 P2 Na4 59.269(18) . .
S5 P2 Na4 111.17(2) . .
S8 P2 Na4 152.28(2) . .
Na2 P2 Na4 120.61(2) . .
S7 P2 Na3 56.150(18) . 1_545
S6 P2 Na3 148.21(2) . 1_545
S5 P2 Na3 59.761(18) . 1_545
S8 P2 Na3 102.63(2) . 1_545
Na2 P2 Na3 128.01(2) . 1_545
Na4 P2 Na3 93.315(19) . 1_545
S7 P2 Na4 116.36(2) . 2_665
S6 P2 Na4 57.292(19) . 2_665
S5 P2 Na4 58.644(19) . 2_665
S8 P2 Na4 130.68(2) . 2_665
Na2 P2 Na4 65.893(18) . 2_665
Na4 P2 Na4 67.146(19) . 2_665
Na3 P2 Na4 99.133(19) 1_545 2_665
C10 O1 C9 110.41(13) . .
C10 O1 Na1 106.97(9) . .
C9 O1 Na1 116.76(9) . .
C10 O1 Na3 122.13(10) . 2_676
C9 O1 Na3 105.68(10) . 2_676
Na1 O1 Na3 94.63(4) . 2_676
C11 O2 C12 111.15(13) . .
C11 O2 Na1 110.42(9) . .
C12 O2 Na1 117.45(10) . .
C14 O3 C13 110.07(13) . .
C14 O3 Na4 105.60(9) . .
C13 O3 Na4 117.31(9) . .
C14 O3 Na2 125.55(10) . 2_665
C13 O3 Na2 104.61(10) . 2_665
Na4 O3 Na2 93.59(4) . 2_665
C16 O4 C15 111.82(12) . .
C16 O4 Na4 119.00(10) . .
C15 O4 Na4 111.71(9) . .
C2 C1 C4 110.39(16) . .
C2 C1 C3 110.53(14) . .
C4 C1 C3 110.83(15) . .
C2 C1 S4 111.84(11) . .
C4 C1 S4 102.76(11) . .
C3 C1 S4 110.27(12) . .
C6 C5 C7 110.66(16) . .
C6 C5 C8 110.42(17) . .
C7 C5 C8 110.20(15) . .
C6 C5 S8 112.29(12) . .
C7 C5 S8 110.64(13) . .
C8 C5 S8 102.36(11) . .
O1 C10 C11 108.96(13) . .
O2 C11 C10 108.21(13) . .
O3 C14 C15 109.43(14) . .
O4 C15 C14 108.66(13) . .

loop_
_geom_bond_atom_site_label_1
_geom_bond_atom_site_label_2
_geom_bond_distance
_geom_bond_site_symmetry_2
Na1 O2 2.3453(12) .
Na1 O1 2.4479(12) .
Na1 S1 2.8714(8) .
Na1 S2 2.8781(7) .
Na1 S2 2.9150(8) 2_676
Na1 S3 2.9617(8) 2_676
Na1 P1 3.3091(8) .
Na1 Na3 3.6408(10) 2_676
Na1 Na1 3.6679(12) 2_676
Na2 O3 2.5156(14) 2_665
Na2 S1 2.8150(7) .
Na2 S3 2.9778(8) .
Na2 S6 3.0295(7) .
Na2 S8 3.0649(8) .
Na2 S5 3.2191(8) .
Na2 P2 3.2449(7) .
Na2 P1 3.3968(7) .
Na2 Na4 3.6311(9) 2_665
Na3 O1 2.5047(15) 2_676
Na3 S7 2.8219(8) 1_565
Na3 S5 2.9498(8) 1_565
Na3 S2 3.0128(7) .
Na3 S4 3.0599(8) .
Na3 S3 3.2452(7) .
Na3 P1 3.2468(7) .
Na3 P2 3.3949(7) 1_565
Na3 Na1 3.6407(10) 2_676
Na4 O4 2.3447(12) .
Na4 O3 2.4655(12) .
Na4 S7 2.8541(8) .
Na4 S6 2.8742(7) .
Na4 S6 2.8876(8) 2_665
Na4 S5 2.9355(8) 2_665
Na4 P2 3.3229(7) .
Na4 P2 3.4259(8) 2_665
Na4 Na2 3.6311(9) 2_665
Na4 Na4 3.7331(12) 2_665
S1 P1 2.0046(5) .
S2 P1 2.0201(5) .
S2 Na1 2.9149(8) 2_676
S3 P1 2.0228(6) .
S3 Na1 2.9617(8) 2_676
S4 C1 1.8636(16) .
S4 P1 2.1347(6) .
S5 P2 2.0240(5) .
S5 Na4 2.9355(8) 2_665
S5 Na3 2.9498(8) 1_545
S6 P2 2.0187(6) .
S6 Na4 2.8876(8) 2_665
S7 P2 2.0061(5) .
S7 Na3 2.8218(8) 1_545
S8 C5 1.8626(16) .
S8 P2 2.1291(6) .
P2 Na3 3.3950(7) 1_545
P2 Na4 3.4259(8) 2_665
O1 C10 1.434(2) .
O1 C9 1.4422(18) .
O1 Na3 2.5047(15) 2_676
O2 C11 1.4242(19) .
O2 C12 1.4286(19) .
O3 C14 1.4324(19) .
O3 C13 1.4358(19) .
O3 Na2 2.5157(14) 2_665
O4 C16 1.4218(19) .
O4 C15 1.4234(18) .
C1 C2 1.523(2) .
C1 C4 1.527(3) .
C1 C3 1.530(2) .
C5 C6 1.515(2) .
C5 C7 1.520(3) .
C5 C8 1.521(3) .
C10 C11 1.502(2) .
C14 C15 1.501(2) .
